data_4034895
loop_
_publ_author_name
'He, Fa-Gui'
'Li, Zong-Jun'
'Yang, Wei-Wei'
'Gao, Xiang'

_publ_section_title
;
 Synthesis of (MeO)<sub>2</sub>Bn<sub>2</sub>C<sub>70</sub>:
 Regiochemistry of 2-fold Additions to C<sub>70</sub> with Addends That
 Are Preferential for Ortho Addition and Capable of Para Addition.
;
_journal_issue 22
_journal_name_full 'The Journal of organic chemistry'
_journal_page_first 13716
_journal_page_last 13725
_journal_paper_doi 10.1021/acs.joc.8b01977
_journal_volume 83
_journal_year 2018
_chemical_formula_moiety 'C87 H20 O2 S2'
_chemical_formula_sum 'C87 H20 O2 S2'
_chemical_formula_weight 1161.15
_space_group_IT_number 14
_space_group_name_Hall '-P 2ybc'
_space_group_name_H-M_alt 'P 1 21/c 1'
_symmetry_cell_setting monoclinic
_symmetry_space_group_name_Hall '-P 2ybc'
_symmetry_space_group_name_H-M 'P 1 21/c 1'
_atom_sites_solution_hydrogens geom
_atom_sites_solution_primary direct
_atom_sites_solution_secondary difmap
_audit_creation_method SHELXL-97
_cell_angle_alpha 90.00
_cell_angle_beta 97.184(3)
_cell_angle_gamma 90.00
_cell_formula_units_Z 4
_cell_length_a 19.682(3)
_cell_length_b 12.2539(16)
_cell_length_c 20.071(3)
_cell_measurement_reflns_used 984
_cell_measurement_temperature 293(2)
_cell_measurement_theta_max 26.01
_cell_measurement_theta_min 1.95
_cell_volume 4802.7(12)
_computing_cell_refinement 'Bruker SAINT'
_computing_data_collection 'Bruker APEX2'
_computing_data_reduction 'Bruker SAINT'
_computing_molecular_graphics 'Bruker SHELXTL'
_computing_publication_material 'Bruker SHELXTL'
_computing_structure_refinement 'SHELXL-97 (Sheldrick, 2008)'
_computing_structure_solution 'SHELXS-97 (Sheldrick, 2008)'
_diffrn_ambient_temperature 293(2)
_diffrn_measured_fraction_theta_full 0.994
_diffrn_measured_fraction_theta_max 0.994
_diffrn_measurement_device_type 'Bruker APEX-II CCD'
_diffrn_measurement_method '\f and \w scans'
_diffrn_radiation_monochromator graphite
_diffrn_radiation_source 'fine-focus sealed tube'
_diffrn_radiation_type MoK\a
_diffrn_radiation_wavelength 0.71073
_diffrn_reflns_av_R_equivalents 0.0861
_diffrn_reflns_av_sigmaI/netI 0.1329
_diffrn_reflns_limit_h_max 23
_diffrn_reflns_limit_h_min -24
_diffrn_reflns_limit_k_max 15
_diffrn_reflns_limit_k_min -13
_diffrn_reflns_limit_l_max 14
_diffrn_reflns_limit_l_min -24
_diffrn_reflns_number 21963
_diffrn_reflns_theta_full 26.01
_diffrn_reflns_theta_max 26.01
_diffrn_reflns_theta_min 1.95
_exptl_absorpt_coefficient_mu 0.178
_exptl_absorpt_correction_T_max 0.984
_exptl_absorpt_correction_T_min 0.979
_exptl_absorpt_correction_type multi-scan
_exptl_absorpt_process_details 'SADABS, Sheldrick, 1996'
_exptl_crystal_colour black
_exptl_crystal_density_diffrn 1.606
_exptl_crystal_density_method 'not measured'
_exptl_crystal_description block
_exptl_crystal_F_000 2360
_exptl_crystal_size_max 0.12
_exptl_crystal_size_mid 0.10
_exptl_crystal_size_min 0.09
_refine_diff_density_max 0.350
_refine_diff_density_min -0.350
_refine_diff_density_rms 0.067
_refine_ls_extinction_method SHELXL
_refine_ls_goodness_of_fit_ref 1.077
_refine_ls_hydrogen_treatment mixed
_refine_ls_matrix_type full
_refine_ls_number_parameters 820
_refine_ls_number_reflns 9399
_refine_ls_number_restraints 0
_refine_ls_restrained_S_all 1.077
_refine_ls_R_factor_all 0.1646
_refine_ls_R_factor_gt 0.0877
_refine_ls_shift/su_max 0.000
_refine_ls_shift/su_mean 0.000
_refine_ls_structure_factor_coef Fsqd
_refine_ls_weighting_details 'calc w=1/[\s^2^(Fo^2^)+(0.0524P)^2^+0.7172P] where P=(Fo^2^+2Fc^2^)/3'
_refine_ls_weighting_scheme calc
_refine_ls_wR_factor_gt 0.1430
_refine_ls_wR_factor_ref 0.1702
_reflns_number_gt 5176
_reflns_number_total 9399
_reflns_threshold_expression >2sigma(I)
_cod_data_source_file jo8b01977_si_002.cif
_cod_data_source_block he
_cod_depositor_comments
;
The following automatic conversions were performed:

data item '_symmetry_cell_setting' value 'Monoclinic' was changed to
'monoclinic' in accordance with the
/home/data/users/saulius/crontab/automatic-downloads/current/ACS/lib/dictionaries/cif_core.dic
dictionary named 'cif_core.dic' version 2.4.2 last updated on
2011-04-26.

Automatic conversion script
Id: cif_fix_values 6909 2019-04-08 15:41:33Z antanas 
;
_cod_original_cell_volume 4802.8(12)
_cod_original_sg_symbol_H-M 'P 21/c'
_cod_database_code 4034895

loop_
_symmetry_equiv_pos_as_xyz
'x, y, z'
'-x, y+1/2, -z+1/2'
'-x, -y, -z'
'x, -y-1/2, z-1/2'

loop_
_atom_site_label
_atom_site_type_symbol
_atom_site_fract_x
_atom_site_fract_y
_atom_site_fract_z
_atom_site_U_iso_or_equiv
_atom_site_adp_type
_atom_site_occupancy
_atom_site_symmetry_multiplicity
_atom_site_calc_flag
_atom_site_refinement_flags
C1 C 0.33404(19) 0.1111(3) 0.2144(2) 0.0207(10) Uani 1 1 d .
C2 C 0.3801(2) 0.1428(3) 0.2774(2) 0.0223(10) Uani 1 1 d .
C3 C 0.40809(18) 0.2590(3) 0.2660(2) 0.0214(10) Uani 1 1 d .
C4 C 0.41119(18) 0.3027(3) 0.2032(2) 0.0237(10) Uani 1 1 d .
C5 C 0.38680(19) 0.2412(3) 0.1386(2) 0.0223(10) Uani 1 1 d .
C6 C 0.33581(19) 0.1584(3) 0.1553(2) 0.0192(9) Uani 1 1 d .
C7 C 0.27119(19) 0.1406(3) 0.1125(2) 0.0212(10) Uani 1 1 d .
C8 C 0.2286(2) 0.0812(3) 0.1498(2) 0.0227(10) Uani 1 1 d .
C9 C 0.2708(2) 0.0382(3) 0.2132(2) 0.0248(10) Uani 1 1 d .
C10 C 0.2333(2) 0.0462(3) 0.2778(2) 0.0251(10) Uani 1 1 d .
C11 C 0.2694(2) 0.1252(3) 0.3302(2) 0.0240(10) Uani 1 1 d .
C12 C 0.3336(2) 0.1670(3) 0.3312(2) 0.0222(10) Uani 1 1 d .
C13 C 0.3482(2) 0.2740(4) 0.3596(2) 0.0263(11) Uani 1 1 d .
C14 C 0.39358(19) 0.3289(4) 0.3191(2) 0.0271(11) Uani 1 1 d .
C15 C 0.3869(2) 0.4423(4) 0.3095(2) 0.0300(11) Uani 1 1 d .
C16 C 0.3901(2) 0.4858(3) 0.2440(2) 0.0270(11) Uani 1 1 d .
C17 C 0.39964(19) 0.4165(3) 0.1918(2) 0.0254(11) Uani 1 1 d .
C18 C 0.3616(2) 0.4327(3) 0.1264(2) 0.0255(11) Uani 1 1 d .
C19 C 0.34746(19) 0.3310(3) 0.0962(2) 0.0227(10) Uani 1 1 d .
C20 C 0.2861(2) 0.3135(3) 0.0534(2) 0.0237(10) Uani 1 1 d .
C21 C 0.2466(2) 0.2121(3) 0.0599(2) 0.0226(10) Uani 1 1 d .
C22 C 0.1754(2) 0.2122(4) 0.0422(2) 0.0268(11) Uani 1 1 d .
C23 C 0.1311(2) 0.1566(3) 0.0824(2) 0.0275(11) Uani 1 1 d .
C24 C 0.1578(2) 0.0973(3) 0.1401(2) 0.0261(11) Uani 1 1 d .
C25 C 0.1225(2) 0.1073(3) 0.2007(2) 0.0262(11) Uani 1 1 d .
C26 C 0.1621(2) 0.0989(3) 0.2641(2) 0.0269(11) Uani 1 1 d .
C27 C 0.1524(2) 0.1712(3) 0.3163(2) 0.0253(10) Uani 1 1 d .
C28 C 0.2179(2) 0.1882(3) 0.3572(2) 0.0239(10) Uani 1 1 d .
C29 C 0.2323(2) 0.2878(3) 0.3874(2) 0.0243(10) Uani 1 1 d .
C30 C 0.2996(2) 0.3328(4) 0.3888(2) 0.0265(11) Uani 1 1 d .
C31 C 0.2919(2) 0.4484(4) 0.3775(2) 0.0317(11) Uani 1 1 d .
C32 C 0.3342(2) 0.5019(4) 0.3384(2) 0.0317(12) Uani 1 1 d .
C33 C 0.3064(2) 0.5844(3) 0.2908(2) 0.0309(11) Uani 1 1 d .
C34 C 0.3407(2) 0.5751(3) 0.2322(2) 0.0297(11) Uani 1 1 d .
C35 C 0.3068(2) 0.5977(3) 0.1680(2) 0.0287(11) Uani 1 1 d .
C36 C 0.3173(2) 0.5251(3) 0.1121(2) 0.0250(10) Uani 1 1 d .
C37 C 0.2650(2) 0.5123(3) 0.0584(2) 0.0280(11) Uani 1 1 d .
C38 C 0.2493(2) 0.4079(4) 0.0294(2) 0.0268(11) Uani 1 1 d .
C39 C 0.1761(2) 0.4033(4) 0.0080(2) 0.0283(11) Uani 1 1 d .
C40 C 0.1395(2) 0.3084(4) 0.0136(2) 0.0279(11) Uani 1 1 d .
C41 C 0.0733(2) 0.3120(4) 0.0360(2) 0.0313(11) Uani 1 1 d .
C42 C 0.0682(2) 0.2189(4) 0.0793(2) 0.0308(12) Uani 1 1 d .
C43 C 0.03529(19) 0.2276(4) 0.1356(2) 0.0313(12) Uani 1 1 d .
C44 C 0.06390(19) 0.1758(4) 0.1980(2) 0.0282(11) Uani 1 1 d .
C45 C 0.05271(19) 0.2472(4) 0.2513(2) 0.0302(11) Uani 1 1 d .
C46 C 0.1008(2) 0.2531(4) 0.3100(2) 0.0287(11) Uani 1 1 d .
C47 C 0.1168(2) 0.3601(4) 0.3408(2) 0.0280(11) Uani 1 1 d .
C48 C 0.1828(2) 0.3762(4) 0.3764(2) 0.0282(11) Uani 1 1 d .
C49 C 0.2195(2) 0.4748(4) 0.3702(2) 0.0310(11) Uani 1 1 d .
C50 C 0.1914(2) 0.5614(4) 0.3281(2) 0.0308(11) Uani 1 1 d .
C51 C 0.2368(2) 0.6180(3) 0.2870(2) 0.0318(11) Uani 1 1 d .
C52 C 0.2086(2) 0.6614(3) 0.2239(3) 0.0338(12) Uani 1 1 d .
C53 C 0.2423(2) 0.6507(3) 0.1656(3) 0.0330(12) Uani 1 1 d .
C54 C 0.1909(2) 0.6417(3) 0.1072(3) 0.0327(12) Uani 1 1 d .
C55 C 0.2021(2) 0.5738(4) 0.0547(2) 0.0311(11) Uani 1 1 d .
C56 C 0.1468(2) 0.5072(4) 0.0232(2) 0.0314(11) Uani 1 1 d .
C57 C 0.0825(2) 0.5108(4) 0.0446(2) 0.0343(12) Uani 1 1 d .
C58 C 0.0451(2) 0.4110(4) 0.0517(2) 0.0347(12) Uani 1 1 d .
C59 C 0.0103(2) 0.4209(4) 0.1105(3) 0.0388(13) Uani 1 1 d .
C60 C 0.0049(2) 0.3309(4) 0.1519(3) 0.0334(12) Uani 1 1 d .
C61 C 0.0165(2) 0.3436(4) 0.2236(3) 0.0340(12) Uani 1 1 d .
C62 C 0.0322(2) 0.4436(4) 0.2521(3) 0.0343(12) Uani 1 1 d .
C63 C 0.0840(2) 0.4540(4) 0.3100(2) 0.0317(11) Uani 1 1 d .
C64 C 0.1212(2) 0.5531(4) 0.3034(2) 0.0325(12) Uani 1 1 d .
C65 C 0.0925(2) 0.6046(4) 0.2413(3) 0.0327(12) Uani 1 1 d .
C66 C 0.1347(2) 0.6577(3) 0.2026(3) 0.0362(12) Uani 1 1 d .
C67 C 0.1237(2) 0.6465(4) 0.1302(3) 0.0359(12) Uani 1 1 d .
C68 C 0.0704(2) 0.5824(4) 0.0998(3) 0.0366(12) Uani 1 1 d .
C69 C 0.0257(2) 0.5276(4) 0.1402(3) 0.0349(12) Uani 1 1 d .
C70 C 0.0371(2) 0.5376(4) 0.2098(3) 0.0356(12) Uani 1 1 d .
C71 C 0.4758(2) 0.0825(4) 0.3520(2) 0.0405(13) Uani 1 1 d .
H71A H 0.5085 0.0245 0.3602 0.061 Uiso 1 1 calc R
H71B H 0.4500 0.0886 0.3895 0.061 Uiso 1 1 calc R
H71C H 0.4993 0.1499 0.3465 0.061 Uiso 1 1 calc R
C72 C 0.4438(2) 0.1852(3) 0.1033(2) 0.0268(11) Uani 1 1 d .
H72A H 0.4625 0.1248 0.1310 0.032 Uiso 1 1 calc R
H72B H 0.4231 0.1551 0.0609 0.032 Uiso 1 1 calc R
C73 C 0.50186(19) 0.2592(3) 0.0901(2) 0.0240(10) Uani 1 1 d .
C74 C 0.5612(2) 0.2636(4) 0.1352(2) 0.0318(11) Uani 1 1 d .
H74 H 0.5641 0.2243 0.1751 0.038 Uiso 1 1 calc R
C75 C 0.6161(2) 0.3260(4) 0.1213(3) 0.0400(13) Uani 1 1 d .
H75 H 0.6560 0.3269 0.1515 0.048 Uiso 1 1 calc R
C76 C 0.6125(2) 0.3877(4) 0.0627(3) 0.0391(13) Uani 1 1 d .
H76 H 0.6495 0.4301 0.0538 0.047 Uiso 1 1 calc R
C77 C 0.5536(2) 0.3849(4) 0.0185(3) 0.0393(13) Uani 1 1 d .
H77 H 0.5506 0.4258 -0.0208 0.047 Uiso 1 1 calc R
C78 C 0.4984(2) 0.3215(4) 0.0318(2) 0.0334(12) Uani 1 1 d .
H78 H 0.4587 0.3206 0.0014 0.040 Uiso 1 1 calc R
C79 C 0.2934(2) -0.0838(3) 0.2006(2) 0.0336(12) Uani 1 1 d .
H79A H 0.3244 -0.1076 0.2392 0.040 Uiso 1 1 calc R
H79B H 0.2531 -0.1300 0.1975 0.040 Uiso 1 1 calc R
C80 C 0.3278(2) -0.1004(3) 0.1386(2) 0.0292(11) Uani 1 1 d .
C81 C 0.3987(2) -0.0986(4) 0.1411(3) 0.0402(13) Uani 1 1 d .
H81 H 0.4257 -0.0881 0.1820 0.048 Uiso 1 1 calc R
C82 C 0.4292(3) -0.1122(4) 0.0834(3) 0.0536(16) Uani 1 1 d .
H82 H 0.4767 -0.1113 0.0857 0.064 Uiso 1 1 calc R
C83 C 0.3894(3) -0.1271(4) 0.0221(3) 0.0496(14) Uani 1 1 d .
H83 H 0.4100 -0.1339 -0.0169 0.060 Uiso 1 1 calc R
C84 C 0.3196(3) -0.1317(4) 0.0196(3) 0.0443(14) Uani 1 1 d .
H84 H 0.2929 -0.1443 -0.0213 0.053 Uiso 1 1 calc R
C85 C 0.2886(2) -0.1178(3) 0.0769(2) 0.0348(12) Uani 1 1 d .
H85 H 0.2412 -0.1200 0.0744 0.042 Uiso 1 1 calc R
C86 C 0.1937(2) -0.0798(4) 0.3587(3) 0.0491(14) Uani 1 1 d .
H86A H 0.1944 -0.1559 0.3701 0.074 Uiso 1 1 calc R
H86B H 0.1471 -0.0560 0.3481 0.074 Uiso 1 1 calc R
H86C H 0.2155 -0.0386 0.3961 0.074 Uiso 1 1 calc R
O1 O 0.43032(14) 0.0595(2) 0.29252(15) 0.0302(8) Uani 1 1 d .
O2 O 0.22894(15) -0.0636(2) 0.30261(16) 0.0362(8) Uani 1 1 d .
C87 C 0.0725(2) 0.8774(4) 0.0268(3) 0.0502(15) Uani 1 1 d .
S1 S 0.11725(8) 0.8548(2) -0.02916(9) 0.0930(7) Uani 1 1 d .
S2 S 0.02729(8) 0.89742(14) 0.08153(9) 0.0720(5) Uani 1 1 d .

loop_
_atom_site_aniso_label
_atom_site_aniso_U_11
_atom_site_aniso_U_22
_atom_site_aniso_U_33
_atom_site_aniso_U_23
_atom_site_aniso_U_13
_atom_site_aniso_U_12
C1 0.023(2) 0.018(2) 0.020(3) -0.0035(19) 0.0030(19) 0.0057(18)
C2 0.023(2) 0.027(2) 0.017(2) 0.002(2) 0.0014(19) 0.0049(19)
C3 0.0090(19) 0.031(3) 0.024(3) -0.005(2) 0.0033(18) -0.0011(18)
C4 0.012(2) 0.031(3) 0.030(3) 0.001(2) 0.0052(19) -0.0041(18)
C5 0.022(2) 0.024(2) 0.022(3) -0.002(2) 0.0073(19) -0.0049(18)
C6 0.022(2) 0.016(2) 0.020(2) 0.0009(19) 0.0052(19) 0.0071(17)
C7 0.022(2) 0.020(2) 0.022(2) -0.007(2) 0.0033(19) 0.0009(18)
C8 0.030(2) 0.013(2) 0.025(3) -0.0040(19) 0.003(2) -0.0046(18)
C9 0.033(2) 0.020(2) 0.021(3) 0.003(2) 0.003(2) 0.0010(19)
C10 0.034(2) 0.016(2) 0.026(3) 0.007(2) 0.010(2) 0.0036(19)
C11 0.032(2) 0.021(2) 0.019(3) 0.0103(19) 0.003(2) 0.0040(19)
C12 0.026(2) 0.026(2) 0.014(2) 0.0053(19) 0.0011(19) 0.0068(19)
C13 0.022(2) 0.042(3) 0.014(2) 0.001(2) -0.003(2) 0.001(2)
C14 0.018(2) 0.035(3) 0.026(3) -0.005(2) -0.008(2) 0.003(2)
C15 0.022(2) 0.040(3) 0.027(3) -0.008(2) -0.004(2) -0.011(2)
C16 0.020(2) 0.024(3) 0.038(3) -0.011(2) 0.009(2) -0.0119(19)
C17 0.015(2) 0.026(3) 0.036(3) 0.000(2) 0.009(2) -0.0124(18)
C18 0.019(2) 0.028(3) 0.032(3) 0.001(2) 0.014(2) -0.0079(19)
C19 0.023(2) 0.028(3) 0.020(3) 0.002(2) 0.0121(19) -0.0010(19)
C20 0.031(2) 0.026(2) 0.016(2) -0.0005(19) 0.011(2) 0.004(2)
C21 0.030(2) 0.024(2) 0.015(2) -0.0041(19) 0.007(2) 0.0026(19)
C22 0.028(2) 0.036(3) 0.014(2) -0.010(2) -0.002(2) -0.001(2)
C23 0.029(2) 0.027(3) 0.025(3) -0.008(2) -0.003(2) -0.011(2)
C24 0.027(2) 0.022(2) 0.029(3) -0.007(2) 0.003(2) -0.0108(19)
C25 0.021(2) 0.025(3) 0.033(3) 0.005(2) 0.003(2) -0.0099(19)
C26 0.028(2) 0.017(2) 0.039(3) 0.003(2) 0.014(2) -0.0089(19)
C27 0.028(2) 0.025(3) 0.026(3) 0.010(2) 0.013(2) -0.003(2)
C28 0.032(2) 0.025(3) 0.016(2) 0.009(2) 0.009(2) 0.002(2)
C29 0.033(2) 0.032(3) 0.009(2) 0.001(2) 0.0089(19) 0.006(2)
C30 0.030(2) 0.037(3) 0.011(2) -0.008(2) -0.003(2) 0.002(2)
C31 0.042(3) 0.035(3) 0.018(3) -0.015(2) 0.003(2) -0.001(2)
C32 0.033(3) 0.034(3) 0.026(3) -0.014(2) -0.002(2) -0.010(2)
C33 0.033(3) 0.019(2) 0.040(3) -0.016(2) 0.004(2) -0.010(2)
C34 0.028(2) 0.021(2) 0.041(3) -0.009(2) 0.007(2) -0.013(2)
C35 0.035(3) 0.013(2) 0.041(3) 0.002(2) 0.015(2) -0.008(2)
C36 0.023(2) 0.026(3) 0.029(3) 0.005(2) 0.014(2) -0.0051(19)
C37 0.035(3) 0.025(3) 0.027(3) 0.010(2) 0.015(2) 0.001(2)
C38 0.028(2) 0.034(3) 0.019(3) 0.006(2) 0.009(2) 0.004(2)
C39 0.038(3) 0.034(3) 0.014(2) 0.008(2) 0.006(2) 0.011(2)
C40 0.033(2) 0.039(3) 0.010(2) 0.000(2) -0.003(2) 0.002(2)
C41 0.025(2) 0.039(3) 0.027(3) 0.000(2) -0.008(2) 0.002(2)
C42 0.017(2) 0.047(3) 0.026(3) -0.007(2) -0.007(2) -0.006(2)
C43 0.009(2) 0.046(3) 0.037(3) -0.004(2) -0.005(2) -0.007(2)
C44 0.016(2) 0.033(3) 0.036(3) 0.004(2) 0.006(2) -0.011(2)
C45 0.015(2) 0.042(3) 0.035(3) 0.004(2) 0.007(2) -0.007(2)
C46 0.026(2) 0.038(3) 0.027(3) 0.008(2) 0.018(2) -0.003(2)
C47 0.024(2) 0.040(3) 0.022(3) 0.002(2) 0.016(2) 0.005(2)
C48 0.038(3) 0.033(3) 0.016(2) -0.003(2) 0.014(2) 0.002(2)
C49 0.040(3) 0.036(3) 0.018(3) -0.014(2) 0.009(2) 0.006(2)
C50 0.036(3) 0.025(3) 0.035(3) -0.015(2) 0.016(2) 0.004(2)
C51 0.048(3) 0.020(2) 0.028(3) -0.009(2) 0.003(2) -0.001(2)
C52 0.044(3) 0.010(2) 0.050(4) -0.001(2) 0.015(3) 0.002(2)
C53 0.044(3) 0.012(2) 0.045(3) 0.007(2) 0.012(3) -0.005(2)
C54 0.041(3) 0.016(2) 0.042(3) 0.017(2) 0.008(2) 0.006(2)
C55 0.046(3) 0.025(3) 0.024(3) 0.011(2) 0.006(2) 0.004(2)
C56 0.034(3) 0.041(3) 0.017(3) 0.012(2) -0.002(2) 0.014(2)
C57 0.032(3) 0.041(3) 0.026(3) 0.014(2) -0.008(2) 0.014(2)
C58 0.025(2) 0.048(3) 0.029(3) 0.006(2) -0.006(2) 0.009(2)
C59 0.014(2) 0.056(3) 0.044(3) 0.009(3) -0.005(2) 0.009(2)
C60 0.014(2) 0.044(3) 0.041(3) 0.004(3) 0.000(2) 0.000(2)
C61 0.013(2) 0.045(3) 0.045(3) 0.003(3) 0.009(2) 0.002(2)
C62 0.018(2) 0.043(3) 0.046(3) 0.001(3) 0.020(2) 0.009(2)
C63 0.030(2) 0.041(3) 0.028(3) -0.002(2) 0.017(2) 0.009(2)
C64 0.036(3) 0.031(3) 0.034(3) -0.008(2) 0.017(2) 0.012(2)
C65 0.035(3) 0.026(3) 0.039(3) 0.001(2) 0.011(2) 0.021(2)
C66 0.039(3) 0.021(3) 0.050(4) 0.003(2) 0.015(3) 0.016(2)
C67 0.046(3) 0.025(3) 0.037(3) 0.013(2) 0.006(3) 0.017(2)
C68 0.035(3) 0.037(3) 0.037(3) 0.008(3) 0.001(2) 0.025(2)
C69 0.021(2) 0.042(3) 0.041(3) 0.005(3) 0.005(2) 0.015(2)
C70 0.027(2) 0.042(3) 0.040(3) 0.004(3) 0.012(2) 0.019(2)
C71 0.032(3) 0.057(3) 0.029(3) -0.003(3) -0.006(2) 0.017(2)
C72 0.031(2) 0.030(3) 0.021(3) -0.001(2) 0.009(2) 0.008(2)
C73 0.021(2) 0.023(2) 0.030(3) 0.000(2) 0.008(2) 0.0061(19)
C74 0.026(2) 0.044(3) 0.026(3) 0.001(2) 0.004(2) 0.005(2)
C75 0.028(3) 0.056(3) 0.034(3) -0.015(3) -0.003(2) 0.003(2)
C76 0.033(3) 0.043(3) 0.044(3) -0.005(3) 0.013(3) -0.007(2)
C77 0.038(3) 0.046(3) 0.035(3) 0.008(3) 0.008(3) 0.003(2)
C78 0.026(2) 0.041(3) 0.033(3) 0.003(2) 0.000(2) 0.005(2)
C79 0.048(3) 0.022(3) 0.032(3) 0.000(2) 0.009(2) 0.003(2)
C80 0.035(3) 0.021(2) 0.032(3) -0.001(2) 0.005(2) 0.007(2)
C81 0.042(3) 0.043(3) 0.034(3) -0.011(3) -0.002(3) 0.017(2)
C82 0.037(3) 0.060(4) 0.064(4) -0.023(3) 0.008(3) 0.015(3)
C83 0.060(4) 0.052(4) 0.039(4) -0.006(3) 0.020(3) 0.014(3)
C84 0.063(4) 0.042(3) 0.027(3) -0.007(2) 0.001(3) 0.019(3)
C85 0.039(3) 0.028(3) 0.036(3) -0.001(2) 0.001(2) 0.003(2)
C86 0.058(3) 0.045(3) 0.051(4) 0.012(3) 0.031(3) 0.001(3)
O1 0.0307(16) 0.0386(19) 0.0203(18) 0.0016(15) -0.0014(14) 0.0169(14)
O2 0.0493(19) 0.0243(18) 0.038(2) 0.0086(15) 0.0183(17) 0.0004(15)
C87 0.036(3) 0.061(4) 0.053(4) 0.008(3) 0.001(3) -0.010(3)
S1 0.0432(9) 0.194(2) 0.0433(11) 0.0069(13) 0.0099(8) -0.0045(11)
S2 0.0766(11) 0.0665(11) 0.0806(13) -0.0174(10) 0.0404(10) -0.0118(9)

loop_
_atom_type_symbol
_atom_type_description
_atom_type_scat_dispersion_real
_atom_type_scat_dispersion_imag
_atom_type_scat_source
C C 0.0033 0.0016 'International Tables Vol C Tables 4.2.6.8 and 6.1.1.4'
H H 0.0000 0.0000 'International Tables Vol C Tables 4.2.6.8 and 6.1.1.4'
O O 0.0106 0.0060 'International Tables Vol C Tables 4.2.6.8 and 6.1.1.4'
S S 0.1246 0.1234 'International Tables Vol C Tables 4.2.6.8 and 6.1.1.4'

loop_
_geom_angle_atom_site_label_1
_geom_angle_atom_site_label_2
_geom_angle_atom_site_label_3
_geom_angle
C6 C1 C2 123.8(4)
C6 C1 C9 110.7(4)
C2 C1 C9 124.5(4)
O1 C2 C1 108.7(3)
O1 C2 C12 116.7(3)
C1 C2 C12 106.8(3)
O1 C2 C3 116.0(3)
C1 C2 C3 107.4(3)
C12 C2 C3 100.4(3)
C4 C3 C14 119.1(4)
C4 C3 C2 123.3(4)
C14 C3 C2 109.5(4)
C3 C4 C17 120.2(4)
C3 C4 C5 122.7(4)
C17 C4 C5 108.7(4)
C6 C5 C4 107.1(4)
C6 C5 C19 107.7(3)
C4 C5 C19 101.5(3)
C6 C5 C72 110.2(3)
C4 C5 C72 115.8(3)
C19 C5 C72 113.8(3)
C1 C6 C7 110.1(4)
C1 C6 C5 126.2(4)
C7 C6 C5 122.0(4)
C8 C7 C21 123.6(4)
C8 C7 C6 107.4(4)
C21 C7 C6 122.6(4)
C7 C8 C24 120.5(4)
C7 C8 C9 109.1(3)
C24 C8 C9 126.5(4)
C8 C9 C1 99.7(3)
C8 C9 C10 113.8(3)
C1 C9 C10 114.5(3)
C8 C9 C79 109.1(3)
C1 C9 C79 108.0(3)
C10 C9 C79 111.0(3)
O2 C10 C26 111.3(3)
O2 C10 C11 113.2(3)
C26 C10 C11 101.0(3)
O2 C10 C9 106.3(3)
C26 C10 C9 112.9(3)
C11 C10 C9 112.3(3)
C12 C11 C28 119.4(4)
C12 C11 C10 126.5(4)
C28 C11 C10 108.0(3)
C11 C12 C13 119.0(4)
C11 C12 C2 123.7(4)
C13 C12 C2 110.3(4)
C30 C13 C12 121.7(4)
C30 C13 C14 120.2(4)
C12 C13 C14 107.8(4)
C15 C14 C3 121.0(4)
C15 C14 C13 118.9(4)
C3 C14 C13 109.6(4)
C14 C15 C16 118.9(4)
C14 C15 C32 120.1(4)
C16 C15 C32 107.2(4)
C17 C16 C15 119.6(4)
C17 C16 C34 119.3(4)
C15 C16 C34 108.9(4)
C16 C17 C4 120.9(4)
C16 C17 C18 120.1(4)
C4 C17 C18 109.6(4)
C19 C18 C36 122.2(4)
C19 C18 C17 109.0(4)
C36 C18 C17 121.6(4)
C18 C19 C20 120.6(4)
C18 C19 C5 109.8(4)
C20 C19 C5 124.2(4)
C19 C20 C38 116.5(4)
C19 C20 C21 119.7(4)
C38 C20 C21 117.6(4)
C22 C21 C7 115.4(4)
C22 C21 C20 119.8(4)
C7 C21 C20 116.9(4)
C21 C22 C23 121.2(4)
C21 C22 C40 121.4(4)
C23 C22 C40 107.9(4)
C24 C23 C22 121.0(4)
C24 C23 C42 122.4(4)
C22 C23 C42 107.6(4)
C8 C24 C23 116.8(4)
C8 C24 C25 117.4(4)
C23 C24 C25 117.8(4)
C26 C25 C44 115.6(4)
C26 C25 C24 118.1(4)
C44 C25 C24 118.7(4)
C27 C26 C25 121.1(4)
C27 C26 C10 109.7(4)
C25 C26 C10 125.5(4)
C26 C27 C46 122.7(4)
C26 C27 C28 108.6(4)
C46 C27 C28 121.5(4)
C29 C28 C11 121.8(4)
C29 C28 C27 119.7(4)
C11 C28 C27 109.1(4)
C28 C29 C30 119.3(4)
C28 C29 C48 119.8(4)
C30 C29 C48 108.4(4)
C13 C30 C29 118.5(4)
C13 C30 C31 120.7(4)
C29 C30 C31 107.3(4)
C32 C31 C30 119.9(4)
C32 C31 C49 119.5(4)
C30 C31 C49 108.5(4)
C31 C32 C15 120.1(4)
C31 C32 C33 120.1(4)
C15 C32 C33 108.6(4)
C51 C33 C34 121.9(4)
C51 C33 C32 121.3(4)
C34 C33 C32 107.9(4)
C35 C34 C33 121.2(4)
C35 C34 C16 121.8(4)
C33 C34 C16 107.4(4)
C34 C35 C53 116.2(4)
C34 C35 C36 119.1(4)
C53 C35 C36 117.6(4)
C37 C36 C18 115.7(4)
C37 C36 C35 119.6(4)
C18 C36 C35 117.8(4)
C36 C37 C38 121.0(4)
C36 C37 C55 121.6(4)
C38 C37 C55 107.9(4)
C20 C38 C37 121.3(4)
C20 C38 C39 121.0(4)
C37 C38 C39 108.2(4)
C40 C39 C56 120.0(4)
C40 C39 C38 121.1(4)
C56 C39 C38 108.1(4)
C39 C40 C41 120.3(4)
C39 C40 C22 118.9(4)
C41 C40 C22 108.5(4)
C58 C41 C40 120.3(4)
C58 C41 C42 119.7(4)
C40 C41 C42 107.4(4)
C43 C42 C41 120.6(4)
C43 C42 C23 119.5(4)
C41 C42 C23 108.6(4)
C42 C43 C44 120.2(4)
C42 C43 C60 120.1(4)
C44 C43 C60 108.1(4)
C45 C44 C25 122.4(4)
C45 C44 C43 107.5(4)
C25 C44 C43 121.1(4)
C46 C45 C44 120.5(4)
C46 C45 C61 121.4(4)
C44 C45 C61 109.1(4)
C45 C46 C27 115.6(4)
C45 C46 C47 118.8(4)
C27 C46 C47 118.6(4)
C48 C47 C63 116.4(4)
C48 C47 C46 118.2(4)
C63 C47 C46 118.5(4)
C47 C48 C49 121.2(4)
C47 C48 C29 121.8(4)
C49 C48 C29 107.9(4)
C48 C49 C50 121.4(4)
C48 C49 C31 107.8(4)
C50 C49 C31 121.9(4)
C64 C50 C49 116.4(4)
C64 C50 C51 118.4(4)
C49 C50 C51 117.9(4)
C52 C51 C33 115.0(5)
C52 C51 C50 118.8(4)
C33 C51 C50 118.9(4)
C51 C52 C53 121.9(4)
C51 C52 C66 120.7(5)
C53 C52 C66 107.9(4)
C35 C53 C52 121.4(4)
C35 C53 C54 121.5(4)
C52 C53 C54 108.7(4)
C55 C54 C53 119.9(4)
C55 C54 C67 120.2(4)
C53 C54 C67 108.1(4)
C54 C55 C56 119.5(4)
C54 C55 C37 119.5(4)
C56 C55 C37 108.9(4)
C57 C56 C55 120.9(4)
C57 C56 C39 119.8(4)
C55 C56 C39 107.0(4)
C56 C57 C58 119.9(4)
C56 C57 C68 119.9(4)
C58 C57 C68 107.5(4)
C41 C58 C59 120.2(4)
C41 C58 C57 119.7(4)
C59 C58 C57 108.0(4)
C60 C59 C58 120.1(5)
C60 C59 C69 119.7(5)
C58 C59 C69 108.4(4)
C59 C60 C61 119.9(4)
C59 C60 C43 119.3(5)
C61 C60 C43 107.6(4)
C62 C61 C60 120.9(5)
C62 C61 C45 119.5(4)
C60 C61 C45 107.7(4)
C61 C62 C70 119.8(5)
C61 C62 C63 120.7(4)
C70 C62 C63 108.0(4)
C47 C63 C64 121.1(4)
C47 C63 C62 120.8(4)
C64 C63 C62 108.4(4)
C50 C64 C63 121.1(4)
C50 C64 C65 122.1(4)
C63 C64 C65 107.5(4)
C66 C65 C70 119.9(5)
C66 C65 C64 119.7(4)
C70 C65 C64 108.7(4)
C65 C66 C67 119.9(5)
C65 C66 C52 120.0(4)
C67 C66 C52 108.2(4)
C68 C67 C66 120.3(5)
C68 C67 C54 120.4(5)
C66 C67 C54 107.1(4)
C67 C68 C69 120.0(5)
C67 C68 C57 119.2(4)
C69 C68 C57 108.5(4)
C70 C69 C68 119.5(5)
C70 C69 C59 119.3(5)
C68 C69 C59 107.5(5)
C69 C70 C62 120.4(5)
C69 C70 C65 120.5(5)
C62 C70 C65 107.4(4)
C73 C72 C5 114.8(3)
C74 C73 C78 118.4(4)
C74 C73 C72 120.2(4)
C78 C73 C72 121.3(4)
C75 C74 C73 120.5(4)
C74 C75 C76 120.8(4)
C77 C76 C75 119.0(4)
C76 C77 C78 120.5(5)
C77 C78 C73 120.8(4)
C80 C79 C9 115.1(4)
C85 C80 C81 118.5(5)
C85 C80 C79 120.0(4)
C81 C80 C79 121.4(4)
C82 C81 C80 120.5(5)
C81 C82 C83 120.3(5)
C84 C83 C82 119.5(5)
C83 C84 C85 120.6(5)
C84 C85 C80 120.5(5)
C2 O1 C71 112.4(3)
C86 O2 C10 117.6(3)
S2 C87 S1 178.7(4)

loop_
_geom_bond_atom_site_label_1
_geom_bond_atom_site_label_2
_geom_bond_distance
C1 C6 1.326(6)
C1 C2 1.512(5)
C1 C9 1.531(5)
C2 O1 1.426(4)
C2 C12 1.529(6)
C2 C3 1.553(5)
C3 C4 1.378(6)
C3 C14 1.424(6)
C4 C17 1.427(6)
C4 C5 1.525(6)
C5 C6 1.493(5)
C5 C19 1.540(5)
C5 C72 1.559(5)
C6 C7 1.460(5)
C7 C8 1.396(6)
C7 C21 1.410(5)
C8 C24 1.396(5)
C8 C9 1.523(6)
C9 C10 1.573(6)
C9 C79 1.589(6)
C10 O2 1.441(5)
C10 C26 1.536(6)
C10 C11 1.538(6)
C11 C12 1.361(5)
C11 C28 1.433(6)
C12 C13 1.445(6)
C13 C30 1.385(6)
C13 C14 1.446(6)
C14 C15 1.407(6)
C15 C16 1.426(6)
C15 C32 1.449(6)
C16 C17 1.380(6)
C16 C34 1.462(6)
C17 C18 1.442(6)
C18 C19 1.399(6)
C18 C36 1.435(5)
C19 C20 1.407(5)
C20 C38 1.417(5)
C20 C21 1.480(6)
C21 C22 1.402(5)
C22 C23 1.433(6)
C22 C40 1.454(6)
C23 C24 1.412(6)
C23 C42 1.449(6)
C24 C25 1.480(6)
C25 C26 1.410(6)
C25 C44 1.421(6)
C26 C27 1.404(6)
C27 C46 1.424(5)
C27 C28 1.453(6)
C28 C29 1.375(6)
C29 C30 1.432(6)
C29 C48 1.455(5)
C30 C31 1.439(6)
C31 C32 1.379(6)
C31 C49 1.451(6)
C32 C33 1.450(6)
C33 C51 1.422(6)
C33 C34 1.432(6)
C34 C35 1.404(6)
C35 C53 1.420(6)
C35 C36 1.466(6)
C36 C37 1.403(6)
C37 C38 1.423(6)
C37 C55 1.444(6)
C38 C39 1.454(6)
C39 C40 1.380(6)
C39 C56 1.445(6)
C40 C41 1.431(6)
C41 C58 1.387(6)
C41 C42 1.444(6)
C42 C43 1.375(6)
C43 C44 1.454(6)
C43 C60 1.456(6)
C44 C45 1.420(6)
C45 C46 1.418(6)
C45 C61 1.454(6)
C46 C47 1.467(6)
C47 C48 1.415(6)
C47 C63 1.422(6)
C48 C49 1.422(6)
C49 C50 1.425(6)
C50 C64 1.413(6)
C50 C51 1.464(6)
C51 C52 1.421(6)
C52 C53 1.421(7)
C52 C66 1.465(6)
C53 C54 1.453(6)
C54 C55 1.382(6)
C54 C67 1.456(6)
C55 C56 1.442(6)
C56 C57 1.387(6)
C57 C58 1.444(6)
C57 C68 1.457(7)
C58 C59 1.442(7)
C59 C60 1.393(6)
C59 C69 1.453(6)
C60 C61 1.436(6)
C61 C62 1.372(6)
C62 C70 1.441(6)
C62 C63 1.453(6)
C63 C64 1.433(6)
C64 C65 1.446(6)
C65 C66 1.370(6)
C65 C70 1.445(6)
C66 C67 1.449(7)
C67 C68 1.389(6)
C68 C69 1.434(7)
C69 C70 1.394(7)
C71 O1 1.428(5)
C72 C73 1.508(5)
C73 C74 1.387(5)
C73 C78 1.391(6)
C74 C75 1.380(6)
C75 C76 1.392(7)
C76 C77 1.369(6)
C77 C78 1.389(6)
C79 C80 1.504(6)
C80 C85 1.389(6)
C80 C81 1.389(6)
C81 C82 1.380(7)
C82 C83 1.385(7)
C83 C84 1.369(7)
C84 C85 1.380(7)
C86 O2 1.408(5)
C87 S2 1.517(6)
C87 S1 1.537(6)
